data_2227249
loop_
_publ_author_name
'Huang, Yin Dan'
'Zhang, Shu-Hua'
'Qin, Jiang Ke'
'Chen, Fu Li'

_publ_section_title
;
 Tris[2-ethoxy-6-(methyliminomethyl)phenolato-\k^2^<i>N</i>,<i>O</i>^1^]cobalt(III)
 monohydrate
;
_journal_coeditor_code BT5367
_journal_issue 11
_journal_name_full 'Acta Crystallographica Section E'
_journal_page_first m1399
_journal_paper_doi 10.1107/S1600536810040043
_journal_volume 66
_journal_year 2010
_chemical_formula_iupac '[Co (C10 H12 N O2)3], H2 O'
_chemical_formula_moiety 'C30 H36 Co N3 O6, H2 O'
_chemical_formula_sum 'C30 H38 Co N3 O7'
_chemical_formula_weight 611.56
_chemical_name_systematic
;
Tris[2-ethoxy-6-(methyliminomethyl)phenolato-
\k^2^<i>N</i>,<i>O</i>^1^]cobalt(III) monohydrate
;
_space_group_IT_number 14
_symmetry_cell_setting monoclinic
_symmetry_space_group_name_Hall '-P 2yn'
_symmetry_space_group_name_H-M 'P 1 21/n 1'
_atom_sites_solution_hydrogens geom
_atom_sites_solution_primary direct
_atom_sites_solution_secondary difmap
_audit_creation_method SHELXL-97
_cell_angle_alpha 90.00
_cell_angle_beta 117.857(4)
_cell_angle_gamma 90.00
_cell_formula_units_Z 4
_cell_length_a 14.022(5)
_cell_length_b 16.969(6)
_cell_length_c 14.233(5)
_cell_measurement_reflns_used 7434
_cell_measurement_temperature 296(2)
_cell_measurement_theta_max 28.36
_cell_measurement_theta_min 2.79
_cell_volume 2994.1(18)
_computing_cell_refinement 'SAINT (Bruker, 2004)'
_computing_data_collection 'SMART (Bruker 2004)'
_computing_data_reduction 'SAINT (Bruker, 2004)'
_computing_molecular_graphics 'SHELXTL (Sheldrick, 2008)'
_computing_publication_material 'SHELXL97 (Sheldrick, 2008)'
_computing_structure_refinement 'SHELXL97 (Sheldrick, 2008)'
_computing_structure_solution 'SHELXS97 (Sheldrick, 2008)'
_diffrn_ambient_temperature 296(2)
_diffrn_measured_fraction_theta_full 0.999
_diffrn_measured_fraction_theta_max 0.999
_diffrn_measurement_device_type 'Bruker SMART CCD area-detector'
_diffrn_measurement_method 'phi and omega scans'
_diffrn_radiation_monochromator graphite
_diffrn_radiation_source 'fine-focus sealed tube'
_diffrn_radiation_type MoK\a
_diffrn_radiation_wavelength 0.71073
_diffrn_reflns_av_R_equivalents 0.0350
_diffrn_reflns_av_sigmaI/netI 0.0320
_diffrn_reflns_limit_h_max 16
_diffrn_reflns_limit_h_min -16
_diffrn_reflns_limit_k_max 19
_diffrn_reflns_limit_k_min -20
_diffrn_reflns_limit_l_max 16
_diffrn_reflns_limit_l_min -16
_diffrn_reflns_number 21931
_diffrn_reflns_theta_full 25.10
_diffrn_reflns_theta_max 25.10
_diffrn_reflns_theta_min 2.79
_exptl_absorpt_coefficient_mu 0.623
_exptl_absorpt_correction_T_max 0.944
_exptl_absorpt_correction_T_min 0.860
_exptl_absorpt_correction_type multi-scan
_exptl_absorpt_process_details '(SADABS; Sheldrick, 1996)'
_exptl_crystal_colour red
_exptl_crystal_density_diffrn 1.357
_exptl_crystal_density_method 'not measured'
_exptl_crystal_description block
_exptl_crystal_F_000 1288
_exptl_crystal_size_max 0.42
_exptl_crystal_size_mid 0.20
_exptl_crystal_size_min 0.09
_refine_diff_density_max 0.313
_refine_diff_density_min -0.210
_refine_ls_extinction_method none
_refine_ls_goodness_of_fit_ref 1.006
_refine_ls_hydrogen_treatment constr
_refine_ls_matrix_type full
_refine_ls_number_parameters 379
_refine_ls_number_reflns 5317
_refine_ls_number_restraints 12
_refine_ls_restrained_S_all 1.010
_refine_ls_R_factor_all 0.0592
_refine_ls_R_factor_gt 0.0371
_refine_ls_shift/su_max 0.001
_refine_ls_shift/su_mean 0.000
_refine_ls_structure_factor_coef Fsqd
_refine_ls_weighting_details 'calc w=1/[\s^2^(Fo^2^)+(0.0481P)^2^+0.9938P] where P=(Fo^2^+2Fc^2^)/3'
_refine_ls_weighting_scheme calc
_refine_ls_wR_factor_gt 0.0877
_refine_ls_wR_factor_ref 0.0999
_reflns_number_gt 3929
_reflns_number_total 5317
_reflns_threshold_expression I>2\s(I)
_cod_data_source_file bt5367.cif
_cod_data_source_block I
_cod_original_cell_volume 2994.1(17)
_cod_original_sg_symbol_H-M 'P 21/n'
_cod_database_code 2227249
_cod_database_fobs_code 2227249

loop_
_symmetry_equiv_pos_as_xyz
'x, y, z'
'-x+1/2, y+1/2, -z+1/2'
'-x, -y, -z'
'x-1/2, -y-1/2, z-1/2'

loop_
_atom_site_type_symbol
_atom_site_label
_atom_site_fract_x
_atom_site_fract_y
_atom_site_fract_z
_atom_site_U_iso_or_equiv
_atom_site_adp_type
_atom_site_calc_flag
_atom_site_refinement_flags
_atom_site_occupancy
_atom_site_disorder_assembly
_atom_site_disorder_group
Co Co1 0.25696(2) 0.943185(18) 0.22915(2) 0.04238(12) Uani d . 1 . .
C C1 0.45768(19) 0.96749(15) 0.22521(19) 0.0484(6) Uani d . 1 . .
C C2 0.5048(2) 0.89830(16) 0.2845(2) 0.0536(7) Uani d . 1 . .
C C3 0.6109(2) 0.87721(19) 0.3075(2) 0.0698(9) Uani d . 1 . .
H H3 0.6412 0.8315 0.3461 0.084 Uiso calc R 1 . .
C C4 0.6695(2) 0.9220(2) 0.2748(3) 0.0802(10) Uani d . 1 . .
H H4 0.7388 0.9068 0.2896 0.096 Uiso calc R 1 . .
C C5 0.6255(2) 0.9904(2) 0.2193(3) 0.0735(9) Uani d . 1 . .
H H5 0.6666 1.0217 0.1983 0.088 Uiso calc R 1 . .
C C6 0.5225(2) 1.01357(16) 0.1942(2) 0.0560(7) Uani d . 1 . .
C C7 0.4056(3) 1.0805(2) 0.0383(3) 0.0950(12) Uani d . 1 . .
H H7A 0.3539 1.0397 0.0305 0.142 Uiso d R 1 A .
H H7B 0.4399 1.0657 -0.0046 0.142 Uiso d R 1 . .
C C9 0.4483(2) 0.84859(16) 0.3222(2) 0.0583(8) Uani d . 1 . .
H H9 0.4858 0.8048 0.3611 0.070 Uiso calc R 1 . .
C C10 0.3095(3) 0.79479(17) 0.3507(3) 0.0754(9) Uani d . 1 . .
H H10A 0.3647 0.7562 0.3871 0.113 Uiso calc R 1 . .
H H10B 0.2486 0.7701 0.2931 0.113 Uiso calc R 1 . .
H H10C 0.2874 0.8174 0.3994 0.113 Uiso calc R 1 . .
C C11 0.19289(18) 0.90745(15) 0.01213(19) 0.0451(6) Uani d . 1 . .
C C12 0.14933(18) 0.98317(15) -0.02230(19) 0.0469(6) Uani d . 1 . .
C C13 0.1192(2) 1.00754(18) -0.1260(2) 0.0583(7) Uani d . 1 . .
H H13 0.0903 1.0576 -0.1475 0.070 Uiso calc R 1 . .
C C14 0.1313(2) 0.9596(2) -0.1968(2) 0.0673(8) Uani d . 1 . .
H H14 0.1114 0.9768 -0.2655 0.081 Uiso calc R 1 . .
C C15 0.1737(2) 0.88476(19) -0.1645(2) 0.0624(8) Uani d . 1 . .
H H15 0.1816 0.8515 -0.2124 0.075 Uiso calc R 1 . .
C C16 0.2044(2) 0.85881(16) -0.0627(2) 0.0541(7) Uani d . 1 . .
C C17 0.3562(3) 0.7792(2) 0.0374(3) 0.0882(11) Uani d . 1 . .
H H17A 0.3757 0.8204 0.0905 0.132 Uiso calc R 1 . .
H H17B 0.3972 0.7870 -0.0010 0.132 Uiso calc R 1 . .
C C18 0.3805(4) 0.7025(3) 0.0884(4) 0.1320(17) Uani d . 1 . .
H H18A 0.3397 0.6952 0.1264 0.198 Uiso calc R 1 . .
H H18B 0.4561 0.6993 0.1372 0.198 Uiso calc R 1 . .
H H18C 0.3617 0.6621 0.0355 0.198 Uiso calc R 1 . .
C C19 0.12739(19) 1.03513(14) 0.0451(2) 0.0484(6) Uani d . 1 . .
H H19 0.0843 1.0787 0.0125 0.058 Uiso calc R 1 . .
C C20 0.1228(2) 1.08673(15) 0.1956(2) 0.0552(7) Uani d . 1 . .
H H20A 0.1819 1.1201 0.2407 0.083 Uiso calc R 1 . .
H H20B 0.0950 1.0604 0.2374 0.083 Uiso calc R 1 . .
H H20C 0.0669 1.1181 0.1420 0.083 Uiso calc R 1 . .
C C21 0.1177(2) 0.90195(14) 0.32031(19) 0.0456(6) Uani d . 1 . .
C C22 0.1746(2) 0.95016(15) 0.4104(2) 0.0514(7) Uani d . 1 . .
C C23 0.1439(3) 0.95312(17) 0.4916(2) 0.0644(8) Uani d . 1 . .
H H23 0.1814 0.9858 0.5500 0.077 Uiso calc R 1 . .
C C24 0.0613(3) 0.90943(19) 0.4861(2) 0.0690(8) Uani d . 1 . .
H H24 0.0411 0.9128 0.5396 0.083 Uiso calc R 1 . .
C C25 0.0061(2) 0.85931(16) 0.4001(2) 0.0616(7) Uani d . 1 . .
H H25 -0.0501 0.8286 0.3971 0.074 Uiso calc R 1 . .
C C26 0.0336(2) 0.85452(15) 0.3196(2) 0.0504(6) Uani d . 1 . .
C C27 -0.0963(3) 0.75265(17) 0.2315(2) 0.0699(8) Uani d . 1 . .
H H27A -0.1573 0.7824 0.2271 0.105 Uiso calc R 1 . .
H H27B -0.0671 0.7213 0.2960 0.105 Uiso calc R 1 . .
C C28 -0.1311(3) 0.7007(2) 0.1376(3) 0.0891(11) Uani d . 1 . .
H H28A -0.1621 0.7320 0.0741 0.134 Uiso calc R 1 . .
H H28B -0.1838 0.6639 0.1360 0.134 Uiso calc R 1 . .
H H28C -0.0699 0.6724 0.1418 0.134 Uiso calc R 1 . .
C C29 0.2648(2) 0.99735(16) 0.4233(2) 0.0556(7) Uani d . 1 . .
H H29 0.2972 1.0275 0.4849 0.067 Uiso calc R 1 . .
C C30 0.3961(2) 1.05901(18) 0.3891(3) 0.0714(9) Uani d . 1 . .
H H30A 0.4084 1.0867 0.4526 0.107 Uiso calc R 1 . .
H H30B 0.3782 1.0961 0.3323 0.107 Uiso calc R 1 . .
H H30C 0.4602 1.0307 0.4012 0.107 Uiso calc R 1 . .
N N1 0.35163(18) 0.85684(12) 0.30894(16) 0.0514(5) Uani d . 1 . .
N N2 0.16059(15) 1.02795(11) 0.14483(16) 0.0435(5) Uani d . 1 . .
N N3 0.30595(16) 1.00281(12) 0.35992(17) 0.0505(5) Uani d . 1 . .
O O1 0.36036(12) 0.99193(9) 0.19967(13) 0.0493(4) Uani d . 1 . .
O O2 0.48376(15) 1.08425(12) 0.14429(17) 0.0684(6) Uani d . 1 A .
O O3 0.21754(13) 0.87875(9) 0.10683(12) 0.0486(4) Uani d . 1 . .
O O4 0.24247(16) 0.78279(11) -0.03486(15) 0.0663(5) Uani d . 1 . .
O O5 0.13858(13) 0.89719(9) 0.23996(13) 0.0475(4) Uani d . 1 . .
O O6 -0.01521(15) 0.80540(10) 0.23346(14) 0.0584(5) Uani d . 1 . .
O O1W 0.0519(2) 0.76823(16) 0.0638(2) 0.1173(10) Uani d . 1 . .
H H1WA 0.1112 0.7907 0.0777 0.176 Uiso d R 1 . .
H H1WB 0.0468 0.7664 0.1214 0.176 Uiso d R 1 . .
C C8 0.3302(13) 1.1506(9) 0.0252(13) 0.110(3) Uani d PU 0.412(15) A 2
H H8A 0.2703 1.1327 0.0347 0.165 Uiso calc PR 0.412(15) A 2
H H8B 0.3041 1.1727 -0.0446 0.165 Uiso calc PR 0.412(15) A 2
H H8C 0.3693 1.1901 0.0775 0.165 Uiso calc PR 0.412(15) A 2
C C8' 0.3642(9) 1.1540(6) -0.0134(9) 0.110(3) Uani d PU 0.588(15) A 1
H H8'A 0.4168 1.1790 -0.0287 0.165 Uiso calc PR 0.588(15) A 1
H H8'B 0.3487 1.1874 0.0323 0.165 Uiso calc PR 0.588(15) A 1
H H8'C 0.2993 1.1451 -0.0784 0.165 Uiso calc PR 0.588(15) A 1

loop_
_atom_site_aniso_label
_atom_site_aniso_U_11
_atom_site_aniso_U_22
_atom_site_aniso_U_33
_atom_site_aniso_U_12
_atom_site_aniso_U_13
_atom_site_aniso_U_23
Co1 0.04589(19) 0.03229(19) 0.03721(19) 0.00247(14) 0.00959(14) -0.00092(14)
C1 0.0427(14) 0.0450(15) 0.0415(14) 0.0012(11) 0.0063(11) -0.0116(11)
C2 0.0462(14) 0.0468(16) 0.0471(15) 0.0083(12) 0.0045(12) -0.0074(13)
C3 0.0526(17) 0.0628(19) 0.065(2) 0.0147(15) 0.0036(15) -0.0126(16)
C4 0.0423(16) 0.089(3) 0.088(2) 0.0107(17) 0.0131(17) -0.022(2)
C5 0.0472(16) 0.082(2) 0.082(2) -0.0067(16) 0.0221(15) -0.0183(19)
C6 0.0468(15) 0.0523(17) 0.0553(17) -0.0053(12) 0.0123(13) -0.0132(13)
C7 0.091(3) 0.080(2) 0.079(3) -0.006(2) 0.010(2) 0.005(2)
C9 0.0626(18) 0.0465(16) 0.0420(15) 0.0183(14) 0.0046(13) -0.0014(12)
C10 0.101(2) 0.0520(18) 0.077(2) 0.0271(17) 0.0448(19) 0.0278(16)
C11 0.0425(13) 0.0451(14) 0.0374(14) -0.0065(11) 0.0101(11) -0.0028(12)
C12 0.0384(12) 0.0487(15) 0.0412(14) -0.0022(11) 0.0082(11) 0.0031(12)
C13 0.0508(15) 0.0639(18) 0.0447(16) -0.0012(13) 0.0095(13) 0.0111(14)
C14 0.0594(17) 0.089(2) 0.0431(16) -0.0056(16) 0.0151(14) 0.0104(16)
C15 0.0616(17) 0.078(2) 0.0435(16) -0.0102(15) 0.0213(14) -0.0110(15)
C16 0.0540(15) 0.0520(17) 0.0472(16) -0.0055(12) 0.0161(13) -0.0054(13)
C17 0.097(3) 0.070(2) 0.082(2) 0.0242(19) 0.029(2) -0.0117(19)
C18 0.146(4) 0.102(3) 0.136(4) 0.039(3) 0.055(3) 0.041(3)
C19 0.0393(13) 0.0409(14) 0.0512(17) 0.0029(10) 0.0097(12) 0.0071(12)
C20 0.0560(15) 0.0399(14) 0.0639(18) 0.0072(12) 0.0232(14) -0.0006(13)
C21 0.0536(14) 0.0365(14) 0.0390(14) 0.0087(11) 0.0151(12) 0.0041(11)
C22 0.0596(16) 0.0447(15) 0.0424(15) 0.0068(12) 0.0177(13) -0.0027(12)
C23 0.080(2) 0.0571(18) 0.0532(18) 0.0083(15) 0.0281(16) -0.0088(14)
C24 0.090(2) 0.067(2) 0.0576(19) 0.0080(18) 0.0416(17) -0.0022(16)
C25 0.0729(19) 0.0503(17) 0.0662(19) 0.0057(14) 0.0364(16) 0.0074(15)
C26 0.0601(16) 0.0382(14) 0.0457(15) 0.0055(12) 0.0186(13) 0.0061(12)
C27 0.0747(19) 0.0583(19) 0.070(2) -0.0154(15) 0.0278(16) 0.0028(16)
C28 0.095(3) 0.076(2) 0.083(2) -0.0341(19) 0.031(2) -0.0142(19)
C29 0.0616(17) 0.0471(16) 0.0433(16) 0.0008(13) 0.0122(14) -0.0111(12)
C30 0.0659(18) 0.069(2) 0.067(2) -0.0190(15) 0.0213(15) -0.0273(16)
N1 0.0646(14) 0.0390(12) 0.0384(12) 0.0099(10) 0.0137(10) 0.0026(9)
N2 0.0417(11) 0.0325(11) 0.0474(13) -0.0011(8) 0.0132(10) 0.0001(9)
N3 0.0500(12) 0.0426(12) 0.0448(12) -0.0006(10) 0.0102(10) -0.0085(10)
O1 0.0423(9) 0.0417(10) 0.0525(10) 0.0045(7) 0.0126(8) 0.0039(8)
O2 0.0624(12) 0.0585(12) 0.0731(14) -0.0073(10) 0.0224(11) -0.0016(11)
O3 0.0635(11) 0.0344(9) 0.0394(10) 0.0011(8) 0.0170(8) -0.0007(7)
O4 0.0811(14) 0.0505(12) 0.0580(12) -0.0003(10) 0.0247(11) -0.0132(9)
O5 0.0579(10) 0.0390(10) 0.0387(9) -0.0051(8) 0.0167(8) -0.0030(8)
O6 0.0678(12) 0.0476(11) 0.0572(11) -0.0114(9) 0.0270(10) -0.0023(9)
O1W 0.137(2) 0.126(2) 0.1031(19) -0.0782(19) 0.0675(18) -0.0525(17)
C8 0.108(5) 0.083(3) 0.097(5) 0.009(4) 0.013(3) 0.016(4)
C8' 0.108(5) 0.083(3) 0.097(5) 0.009(4) 0.013(3) 0.016(4)

loop_
_atom_type_symbol
_atom_type_description
_atom_type_scat_dispersion_real
_atom_type_scat_dispersion_imag
_atom_type_scat_source
C C 0.0033 0.0016 'International Tables Vol C Tables 4.2.6.8 and 6.1.1.4'
H H 0.0000 0.0000 'International Tables Vol C Tables 4.2.6.8 and 6.1.1.4'
N N 0.0061 0.0033 'International Tables Vol C Tables 4.2.6.8 and 6.1.1.4'
O O 0.0106 0.0060 'International Tables Vol C Tables 4.2.6.8 and 6.1.1.4'
Co Co 0.3494 0.9721 'International Tables Vol C Tables 4.2.6.8 and 6.1.1.4'

loop_
_geom_angle_atom_site_label_1
_geom_angle_atom_site_label_2
_geom_angle_atom_site_label_3
_geom_angle_site_symmetry_1
_geom_angle_site_symmetry_3
_geom_angle
_geom_angle_publ_flag
O1 Co1 O5 . . 172.32(7) ?
O1 Co1 O3 . . 88.46(8) ?
O5 Co1 O3 . . 86.96(7) ?
O1 Co1 N3 . . 91.17(9) ?
O5 Co1 N3 . . 93.87(9) ?
O3 Co1 N3 . . 175.49(8) ?
O1 Co1 N1 . . 94.28(9) ?
O5 Co1 N1 . . 91.54(9) ?
O3 Co1 N1 . . 85.92(8) ?
N3 Co1 N1 . . 89.63(9) ?
O1 Co1 N2 . . 85.59(8) ?
O5 Co1 N2 . . 88.43(8) ?
O3 Co1 N2 . . 92.24(8) ?
N3 Co1 N2 . . 92.21(9) ?
N1 Co1 N2 . . 178.15(9) ?
O1 C1 C2 . . 124.5(3) ?
O1 C1 C6 . . 118.5(2) ?
C2 C1 C6 . . 117.0(2) ?
C3 C2 C1 . . 119.8(3) ?
C3 C2 C9 . . 118.3(3) ?
C1 C2 C9 . . 121.9(2) ?
C4 C3 C2 . . 121.4(3) ?
C4 C3 H3 . . 119.3 ?
C2 C3 H3 . . 119.3 ?
C3 C4 C5 . . 119.4(3) ?
C3 C4 H4 . . 120.3 ?
C5 C4 H4 . . 120.3 ?
C6 C5 C4 . . 121.6(3) ?
C6 C5 H5 . . 119.2 ?
C4 C5 H5 . . 119.2 ?
O2 C6 C5 . . 119.9(3) ?
O2 C6 C1 . . 119.2(2) ?
C5 C6 C1 . . 120.7(3) ?
O2 C7 C8 . . 104.0(6) ?
O2 C7 C8' . . 116.3(5) ?
O2 C7 H7A . . 108.9 ?
C8 C7 H7A . . 95.8 ?
C8' C7 H7A . . 117.5 ?
O2 C7 H7B . . 108.9 ?
C8 C7 H7B . . 129.5 ?
C8' C7 H7B . . 96.0 ?
H7A C7 H7B . . 107.9 ?
N1 C9 C2 . . 128.0(2) ?
N1 C9 H9 . . 116.0 ?
C2 C9 H9 . . 116.0 ?
N1 C10 H10A . . 109.5 ?
N1 C10 H10B . . 109.5 ?
H10A C10 H10B . . 109.5 ?
N1 C10 H10C . . 109.5 ?
H10A C10 H10C . . 109.5 ?
H10B C10 H10C . . 109.5 ?
O3 C11 C12 . . 123.8(2) ?
O3 C11 C16 . . 119.1(2) ?
C12 C11 C16 . . 117.0(2) ?
C13 C12 C11 . . 120.4(3) ?
C13 C12 C19 . . 118.1(2) ?
C11 C12 C19 . . 121.4(2) ?
C14 C13 C12 . . 121.6(3) ?
C14 C13 H13 . . 119.2 ?
C12 C13 H13 . . 119.2 ?
C13 C14 C15 . . 118.9(3) ?
C13 C14 H14 . . 120.6 ?
C15 C14 H14 . . 120.6 ?
C16 C15 C14 . . 121.1(3) ?
C16 C15 H15 . . 119.4 ?
C14 C15 H15 . . 119.4 ?
C15 C16 O4 . . 119.3(3) ?
C15 C16 C11 . . 121.0(3) ?
O4 C16 C11 . . 119.6(2) ?
O4 C17 C18 . . 108.6(3) ?
O4 C17 H17A . . 110.0 ?
C18 C17 H17A . . 110.0 ?
O4 C17 H17B . . 110.0 ?
C18 C17 H17B . . 110.0 ?
H17A C17 H17B . . 108.4 ?
C17 C18 H18A . . 109.5 ?
C17 C18 H18B . . 109.5 ?
H18A C18 H18B . . 109.5 ?
C17 C18 H18C . . 109.5 ?
H18A C18 H18C . . 109.5 ?
H18B C18 H18C . . 109.5 ?
N2 C19 C12 . . 127.1(2) ?
N2 C19 H19 . . 116.5 ?
C12 C19 H19 . . 116.5 ?
N2 C20 H20A . . 109.5 ?
N2 C20 H20B . . 109.5 ?
H20A C20 H20B . . 109.5 ?
N2 C20 H20C . . 109.5 ?
H20A C20 H20C . . 109.5 ?
H20B C20 H20C . . 109.5 ?
O5 C21 C22 . . 124.5(2) ?
O5 C21 C26 . . 118.8(2) ?
C22 C21 C26 . . 116.7(3) ?
C23 C22 C21 . . 120.3(3) ?
C23 C22 C29 . . 117.6(3) ?
C21 C22 C29 . . 122.1(3) ?
C24 C23 C22 . . 121.1(3) ?
C24 C23 H23 . . 119.5 ?
C22 C23 H23 . . 119.5 ?
C23 C24 C25 . . 119.8(3) ?
C23 C24 H24 . . 120.1 ?
C25 C24 H24 . . 120.1 ?
C26 C25 C24 . . 121.0(3) ?
C26 C25 H25 . . 119.5 ?
C24 C25 H25 . . 119.5 ?
C25 C26 O6 . . 124.4(3) ?
C25 C26 C21 . . 121.0(3) ?
O6 C26 C21 . . 114.6(2) ?
O6 C27 C28 . . 108.2(3) ?
O6 C27 H27A . . 110.1 ?
C28 C27 H27A . . 110.1 ?
O6 C27 H27B . . 110.1 ?
C28 C27 H27B . . 110.1 ?
H27A C27 H27B . . 108.4 ?
C27 C28 H28A . . 109.5 ?
C27 C28 H28B . . 109.5 ?
H28A C28 H28B . . 109.5 ?
C27 C28 H28C . . 109.5 ?
H28A C28 H28C . . 109.5 ?
H28B C28 H28C . . 109.5 ?
N3 C29 C22 . . 127.6(2) ?
N3 C29 H29 . . 116.2 ?
C22 C29 H29 . . 116.2 ?
N3 C30 H30A . . 109.5 ?
N3 C30 H30B . . 109.5 ?
H30A C30 H30B . . 109.5 ?
N3 C30 H30C . . 109.5 ?
H30A C30 H30C . . 109.5 ?
H30B C30 H30C . . 109.5 ?
C9 N1 C10 . . 117.4(2) ?
C9 N1 Co1 . . 123.5(2) ?
C10 N1 Co1 . . 118.94(19) ?
C19 N2 C20 . . 117.0(2) ?
C19 N2 Co1 . . 122.78(18) ?
C20 N2 Co1 . . 120.17(17) ?
C29 N3 C30 . . 117.1(2) ?
C29 N3 Co1 . . 124.30(18) ?
C30 N3 Co1 . . 118.6(2) ?
C1 O1 Co1 . . 127.84(17) ?
C6 O2 C7 . . 116.3(2) ?
C11 O3 Co1 . . 123.20(15) ?
C16 O4 C17 . . 113.3(2) ?
C21 O5 Co1 . . 127.20(15) ?
C26 O6 C27 . . 117.1(2) ?
H1WA O1W H1WB . . 107.7 ?
C7 C8 H8A . . 109.5 ?
C7 C8 H8B . . 109.5 ?
H8A C8 H8B . . 109.5 ?
C7 C8 H8C . . 109.5 ?
H8A C8 H8C . . 109.5 ?
H8B C8 H8C . . 109.5 ?
C7 C8' H8'A . . 109.5 ?
C7 C8' H8'B . . 109.5 ?
H8'A C8' H8'B . . 109.5 ?
C7 C8' H8'C . . 109.5 ?
H8'A C8' H8'C . . 109.5 ?
H8'B C8' H8'C . . 109.5 ?

loop_
_geom_bond_atom_site_label_1
_geom_bond_atom_site_label_2
_geom_bond_site_symmetry_2
_geom_bond_distance
_geom_bond_publ_flag
Co1 O1 . 1.8792(18) ?
Co1 O5 . 1.9044(18) ?
Co1 O3 . 1.9061(17) ?
Co1 N3 . 1.940(2) ?
Co1 N1 . 1.947(2) ?
Co1 N2 . 1.954(2) ?
C1 O1 . 1.305(3) ?
C1 C2 . 1.416(4) ?
C1 C6 . 1.416(4) ?
C2 C3 . 1.411(4) ?
C2 C9 . 1.423(4) ?
C3 C4 . 1.352(5) ?
C3 H3 . 0.9300 ?
C4 C5 . 1.376(5) ?
C4 H4 . 0.9300 ?
C5 C6 . 1.374(4) ?
C5 H5 . 0.9300 ?
C6 O2 . 1.370(3) ?
C7 O2 . 1.391(4) ?
C7 C8 . 1.546(16) ?
C7 C8' . 1.427(10) ?
C7 H7A . 0.9700 ?
C7 H7B . 0.9700 ?
C9 N1 . 1.286(3) ?
C9 H9 . 0.9300 ?
C10 N1 . 1.463(4) ?
C10 H10A . 0.9600 ?
C10 H10B . 0.9600 ?
C10 H10C . 0.9600 ?
C11 O3 . 1.318(3) ?
C11 C12 . 1.409(3) ?
C11 C16 . 1.415(4) ?
C12 C13 . 1.395(4) ?
C12 C19 . 1.438(4) ?
C13 C14 . 1.365(4) ?
C13 H13 . 0.9300 ?
C14 C15 . 1.386(4) ?
C14 H14 . 0.9300 ?
C15 C16 . 1.377(4) ?
C15 H15 . 0.9300 ?
C16 O4 . 1.381(3) ?
C17 O4 . 1.439(4) ?
C17 C18 . 1.452(5) ?
C17 H17A . 0.9700 ?
C17 H17B . 0.9700 ?
C18 H18A . 0.9600 ?
C18 H18B . 0.9600 ?
C18 H18C . 0.9600 ?
C19 N2 . 1.276(3) ?
C19 H19 . 0.9300 ?
C20 N2 . 1.468(3) ?
C20 H20A . 0.9600 ?
C20 H20B . 0.9600 ?
C20 H20C . 0.9600 ?
C21 O5 . 1.309(3) ?
C21 C22 . 1.412(3) ?
C21 C26 . 1.424(4) ?
C22 C23 . 1.411(4) ?
C22 C29 . 1.434(4) ?
C23 C24 . 1.347(4) ?
C23 H23 . 0.9300 ?
C24 C25 . 1.391(4) ?
C24 H24 . 0.9300 ?
C25 C26 . 1.371(4) ?
C25 H25 . 0.9300 ?
C26 O6 . 1.372(3) ?
C27 O6 . 1.437(3) ?
C27 C28 . 1.481(4) ?
C27 H27A . 0.9700 ?
C27 H27B . 0.9700 ?
C28 H28A . 0.9600 ?
C28 H28B . 0.9600 ?
C28 H28C . 0.9600 ?
C29 N3 . 1.281(3) ?
C29 H29 . 0.9300 ?
C30 N3 . 1.480(3) ?
C30 H30A . 0.9600 ?
C30 H30B . 0.9600 ?
C30 H30C . 0.9600 ?
O1W H1WA . 0.8507 ?
O1W H1WB . 0.8550 ?
C8 H8A . 0.9600 ?
C8 H8B . 0.9600 ?
C8 H8C . 0.9600 ?
C8' H8'A . 0.9600 ?
C8' H8'B . 0.9600 ?
C8' H8'C . 0.9600 ?

loop_
_geom_hbond_atom_site_label_D
_geom_hbond_atom_site_label_H
_geom_hbond_atom_site_label_A
_geom_hbond_site_symmetry_A
_geom_hbond_distance_DH
_geom_hbond_distance_HA
_geom_hbond_distance_DA
_geom_hbond_angle_DHA
O1W H1WA O3 . 0.85 2.01 2.821(3) 158.6
O1W H1WB O6 . 0.85 2.24 3.038(3) 154.7
